data_4348415
loop_
_publ_author_name
'Jeyalakshmi, Kumaramangalam'
'Arun, Yuvaraj'
'Bhuvanesh, Nattamai S. P.'
'Perumal, Paramasivan Thirumalai'
'Sreekanth, Anandaram'
'Karvembu, Ramasamy'

_publ_section_title
;
 DNA/protein binding, DNA cleavage, cytotoxicity, superoxide radical
 scavenging and molecular docking studies of copper(ii) complexes
 containing N-benzyl-N&#x2032;-aryl-N&#x2032;&#x2032;-benzoylguanidine
 ligands
;
_journal_issue 8
_journal_name_full 'Inorganic Chemistry Frontiers'
_journal_page_first 780
_journal_paper_doi 10.1039/C4QI00234B
_journal_volume 2
_journal_year 2015
_chemical_formula_sum 'C25 H21 N3 O'
_chemical_formula_weight 379.45
_space_group_IT_number 2
_space_group_name_Hall '-P 1'
_space_group_name_H-M_alt 'P -1'
_symmetry_cell_setting triclinic
_symmetry_space_group_name_H-M 'P -1'
_atom_sites_solution_hydrogens geom
_atom_sites_solution_primary direct
_atom_sites_solution_secondary difmap
_audit_creation_method SHELXL-97
_audit_update_record
;
2014-09-11 deposited with the CCDC.
2015-06-24 downloaded from the CCDC.
;
_cell_angle_alpha 62.458(5)
_cell_angle_beta 79.593(5)
_cell_angle_gamma 70.395(6)
_cell_formula_units_Z 2
_cell_length_a 10.2809(9)
_cell_length_b 10.3681(9)
_cell_length_c 10.6801(9)
_cell_measurement_reflns_used 5424
_cell_measurement_temperature 110(2)
_cell_measurement_theta_max 62.63
_cell_measurement_theta_min 4.57
_cell_volume 950.45(15)
_computing_cell_refinement
; 
  CELL-NOW (Sheldrick, 2003) and SAINT (BRUKER-NONIUS, 2003) 
;
_computing_data_collection 'FRAMBO (BRUKER-NONIUS, 2003)'
_computing_data_reduction 'Bruker APEX2'
_computing_molecular_graphics Olex2
_computing_publication_material 'Bruker SHELXTL'
_computing_structure_refinement 'SHELXL-97 (Sheldrick, 2008)'
_computing_structure_solution 'SHELXS-97 (Sheldrick, 2008)'
_diffrn_ambient_temperature 110(2)
_diffrn_measured_fraction_theta_full 0.980
_diffrn_measured_fraction_theta_max 0.980
_diffrn_measurement_device_type 'BRUKER GADDS D8 Discover'
_diffrn_measurement_method 'phi and omega scans'
_diffrn_radiation_monochromator graphite
_diffrn_radiation_source 'fine-focus sealed tube'
_diffrn_radiation_type CuK\a
_diffrn_radiation_wavelength 1.54178
_diffrn_reflns_av_R_equivalents 0.0394
_diffrn_reflns_av_sigmaI/netI 0.0247
_diffrn_reflns_limit_h_max 11
_diffrn_reflns_limit_h_min -11
_diffrn_reflns_limit_k_max 11
_diffrn_reflns_limit_k_min -11
_diffrn_reflns_limit_l_max 11
_diffrn_reflns_limit_l_min -11
_diffrn_reflns_number 16951
_diffrn_reflns_theta_full 59.99
_diffrn_reflns_theta_max 59.99
_diffrn_reflns_theta_min 4.57
_diffrn_standards_decay_% 0
_diffrn_standards_interval_count 0
_diffrn_standards_number 0
_exptl_absorpt_coefficient_mu 0.649
_exptl_absorpt_correction_T_max 0.9745
_exptl_absorpt_correction_T_min 0.9262
_exptl_absorpt_correction_type multi-scan
_exptl_absorpt_process_details 'SADABS; (Sheldrick, 2006)'
_exptl_crystal_colour colorless
_exptl_crystal_density_diffrn 1.326
_exptl_crystal_density_method 'not measured'
_exptl_crystal_description block
_exptl_crystal_F_000 400
_exptl_crystal_size_max 0.12
_exptl_crystal_size_mid 0.06
_exptl_crystal_size_min 0.04
_refine_diff_density_max 0.158
_refine_diff_density_min -0.222
_refine_diff_density_rms 0.043
_refine_ls_extinction_coef 0.0128(11)
_refine_ls_extinction_expression Fc^*^=kFc[1+0.001xFc^2^\l^3^/sin(2\q)]^-1/4^
_refine_ls_extinction_method SHELXL
_refine_ls_goodness_of_fit_ref 1.084
_refine_ls_hydrogen_treatment constr
_refine_ls_matrix_type full
_refine_ls_number_parameters 263
_refine_ls_number_reflns 2765
_refine_ls_number_restraints 0
_refine_ls_restrained_S_all 1.084
_refine_ls_R_factor_all 0.0390
_refine_ls_R_factor_gt 0.0338
_refine_ls_shift/su_max 0.001
_refine_ls_shift/su_mean 0.000
_refine_ls_structure_factor_coef Fsqd
_refine_ls_weighting_details 'calc w=1/[\s^2^(Fo^2^)+(0.0612P)^2^+0.0299P] where P=(Fo^2^+2Fc^2^)/3'
_refine_ls_weighting_scheme calc
_refine_ls_wR_factor_gt 0.0911
_refine_ls_wR_factor_ref 0.0939
_reflns_number_gt 2361
_reflns_number_total 2765
_reflns_threshold_expression >2sigma(I)
_cod_data_source_file c4qi00234b2.cif
_cod_data_source_block bbtunap
_cod_depositor_comments
;
The following automatic conversions were performed:

data item '_symmetry_cell_setting' value 'Triclinic' was changed to
'triclinic' in accordance with the
/home/saulius/struct/COD-crude-data/automatic-downloads/DataCite-retrospective/RSC/depositions/lib/dictionaries/cif_core.dic
dictionary named 'cif_core.dic' version 2.4.2 last updated on
2011-04-26.

Automatic conversion script
Id: cif_fix_values 6909 2019-04-08 15:41:33Z antanas 
;
_cod_original_cell_volume 950.45(14)
_cod_original_sg_symbol_H-M P-1
_cod_database_code 4348415

loop_
_symmetry_equiv_pos_as_xyz
'x, y, z'
'-x, -y, -z'

loop_
_atom_site_label
_atom_site_type_symbol
_atom_site_fract_x
_atom_site_fract_y
_atom_site_fract_z
_atom_site_U_iso_or_equiv
_atom_site_adp_type
_atom_site_occupancy
_atom_site_symmetry_multiplicity
_atom_site_calc_flag
_atom_site_refinement_flags
O1 O 0.20553(9) 0.77801(11) 0.95835(10) 0.0261(3) Uani 1 1 d .
N1 N 0.44253(11) 0.71365(12) 0.90644(11) 0.0181(3) Uani 1 1 d .
N2 N 0.31599(11) 0.64438(13) 0.79556(11) 0.0201(3) Uani 1 1 d .
H2 H 0.2438 0.6669 0.8481 0.024 Uiso 1 1 calc R
N3 N 0.55259(11) 0.60565(13) 0.75662(12) 0.0212(3) Uani 1 1 d .
H3 H 0.5493 0.5649 0.7014 0.025 Uiso 1 1 calc R
C1 C 0.43469(14) 0.65549(15) 0.82054(13) 0.0179(3) Uani 1 1 d .
C2 C 0.32668(13) 0.77241(14) 0.96923(13) 0.0182(3) Uani 1 1 d .
C3 C 0.35265(14) 0.83607(14) 1.06029(13) 0.0185(3) Uani 1 1 d .
C4 C 0.48517(14) 0.80178(15) 1.10298(14) 0.0206(3) Uani 1 1 d .
H4 H 0.5607 0.7365 1.0749 0.025 Uiso 1 1 calc R
C5 C 0.50757(15) 0.86232(16) 1.18624(14) 0.0250(3) Uani 1 1 d .
H5 H 0.5980 0.8371 1.2163 0.030 Uiso 1 1 calc R
C6 C 0.39786(16) 0.95965(16) 1.22546(15) 0.0271(4) Uani 1 1 d .
H6 H 0.4133 1.0030 1.2807 0.032 Uiso 1 1 calc R
C7 C 0.26566(16) 0.99370(16) 1.18395(15) 0.0274(4) Uani 1 1 d .
H7 H 0.1904 1.0596 1.2117 0.033 Uiso 1 1 calc R
C8 C 0.24257(15) 0.93182(15) 1.10184(14) 0.0232(3) Uani 1 1 d .
H8 H 0.1517 0.9549 1.0741 0.028 Uiso 1 1 calc R
C9 C 0.29215(13) 0.60096(15) 0.69517(14) 0.0185(3) Uani 1 1 d .
C10 C 0.20969(13) 0.49968(14) 0.74027(14) 0.0176(3) Uani 1 1 d .
C11 C 0.17849(13) 0.46263(15) 0.63804(14) 0.0185(3) Uani 1 1 d .
C12 C 0.23084(14) 0.52529(15) 0.49771(14) 0.0210(3) Uani 1 1 d .
H12 H 0.2103 0.5005 0.4297 0.025 Uiso 1 1 calc R
C13 C 0.31019(14) 0.62054(16) 0.45886(15) 0.0223(3) Uani 1 1 d .
H13 H 0.3458 0.6605 0.3646 0.027 Uiso 1 1 calc R
C14 C 0.33964(14) 0.66003(16) 0.55832(14) 0.0219(3) Uani 1 1 d .
H14 H 0.3932 0.7286 0.5297 0.026 Uiso 1 1 calc R
C15 C 0.15470(13) 0.43688(15) 0.87973(14) 0.0204(3) Uani 1 1 d .
H15 H 0.1749 0.4596 0.9494 0.024 Uiso 1 1 calc R
C16 C 0.07308(14) 0.34415(15) 0.91498(15) 0.0237(3) Uani 1 1 d .
H16 H 0.0367 0.3036 1.0089 0.028 Uiso 1 1 calc R
C17 C 0.04210(14) 0.30780(16) 0.81454(16) 0.0257(3) Uani 1 1 d .
H17 H -0.0149 0.2432 0.8406 0.031 Uiso 1 1 calc R
C18 C 0.09409(14) 0.36548(15) 0.67937(15) 0.0230(3) Uani 1 1 d .
H18 H 0.0732 0.3400 0.6121 0.028 Uiso 1 1 calc R
C19 C 0.68507(13) 0.61585(16) 0.77434(14) 0.0225(3) Uani 1 1 d .
H19A H 0.7541 0.5153 0.7977 0.027 Uiso 1 1 calc R
H19B H 0.6768 0.6397 0.8557 0.027 Uiso 1 1 calc R
C20 C 0.73827(13) 0.73375(15) 0.64652(14) 0.0199(3) Uani 1 1 d .
C21 C 0.65921(14) 0.84005(16) 0.52903(15) 0.0231(3) Uani 1 1 d .
H21 H 0.5671 0.8404 0.5269 0.028 Uiso 1 1 calc R
C22 C 0.71374(15) 0.94541(16) 0.41506(16) 0.0267(4) Uani 1 1 d .
H22 H 0.6586 1.0172 0.3356 0.032 Uiso 1 1 calc R
C23 C 0.84708(15) 0.94693(16) 0.41601(16) 0.0285(4) Uani 1 1 d .
H23 H 0.8840 1.0193 0.3377 0.034 Uiso 1 1 calc R
C24 C 0.92703(15) 0.84140(16) 0.53276(16) 0.0269(4) Uani 1 1 d .
H24 H 1.0191 0.8415 0.5345 0.032 Uiso 1 1 calc R
C25 C 0.87275(14) 0.73626(16) 0.64648(15) 0.0229(3) Uani 1 1 d .
H25 H 0.9282 0.6646 0.7258 0.027 Uiso 1 1 calc R

loop_
_atom_site_aniso_label
_atom_site_aniso_U_11
_atom_site_aniso_U_22
_atom_site_aniso_U_33
_atom_site_aniso_U_23
_atom_site_aniso_U_13
_atom_site_aniso_U_12
O1 0.0210(5) 0.0375(6) 0.0288(6) -0.0209(5) 0.0036(4) -0.0119(5)
N1 0.0215(6) 0.0192(6) 0.0153(6) -0.0078(5) 0.0007(5) -0.0080(5)
N2 0.0200(6) 0.0266(6) 0.0184(6) -0.0129(5) 0.0023(5) -0.0094(5)
N3 0.0209(6) 0.0265(6) 0.0204(6) -0.0144(5) 0.0002(5) -0.0061(5)
C1 0.0218(7) 0.0164(7) 0.0141(7) -0.0041(6) -0.0020(5) -0.0069(6)
C2 0.0201(7) 0.0174(7) 0.0151(7) -0.0041(6) -0.0003(5) -0.0077(6)
C3 0.0246(7) 0.0161(7) 0.0137(7) -0.0041(6) 0.0006(6) -0.0087(6)
C4 0.0233(7) 0.0199(7) 0.0184(7) -0.0080(6) 0.0008(6) -0.0071(6)
C5 0.0302(8) 0.0259(8) 0.0199(8) -0.0074(6) -0.0044(6) -0.0111(7)
C6 0.0430(9) 0.0223(7) 0.0204(8) -0.0097(6) -0.0041(7) -0.0126(7)
C7 0.0358(8) 0.0210(7) 0.0244(8) -0.0125(6) -0.0011(6) -0.0029(7)
C8 0.0254(7) 0.0222(7) 0.0203(8) -0.0078(6) -0.0011(6) -0.0067(6)
C9 0.0186(7) 0.0198(7) 0.0192(7) -0.0107(6) -0.0025(6) -0.0038(6)
C10 0.0146(6) 0.0164(7) 0.0207(8) -0.0091(6) -0.0028(5) -0.0003(6)
C11 0.0145(6) 0.0182(7) 0.0238(8) -0.0116(6) -0.0028(5) -0.0011(6)
C12 0.0219(7) 0.0227(7) 0.0216(8) -0.0136(6) -0.0031(6) -0.0034(6)
C13 0.0241(7) 0.0248(7) 0.0177(7) -0.0097(6) 0.0004(6) -0.0065(6)
C14 0.0235(7) 0.0225(7) 0.0220(8) -0.0093(6) -0.0009(6) -0.0097(6)
C15 0.0182(7) 0.0211(7) 0.0196(8) -0.0082(6) -0.0033(6) -0.0026(6)
C16 0.0207(7) 0.0224(7) 0.0233(8) -0.0068(6) 0.0009(6) -0.0058(6)
C17 0.0212(7) 0.0213(7) 0.0352(9) -0.0122(7) 0.0004(6) -0.0078(6)
C18 0.0204(7) 0.0218(7) 0.0310(9) -0.0156(7) -0.0034(6) -0.0037(6)
C19 0.0193(7) 0.0291(8) 0.0188(8) -0.0116(6) -0.0023(6) -0.0039(6)
C20 0.0215(7) 0.0202(7) 0.0221(8) -0.0149(6) -0.0015(6) -0.0023(6)
C21 0.0203(7) 0.0247(7) 0.0292(8) -0.0157(7) -0.0037(6) -0.0048(6)
C22 0.0302(8) 0.0197(7) 0.0281(9) -0.0086(7) -0.0063(7) -0.0043(6)
C23 0.0326(8) 0.0205(8) 0.0327(9) -0.0106(7) 0.0001(7) -0.0099(7)
C24 0.0226(7) 0.0256(8) 0.0395(9) -0.0188(7) 0.0000(7) -0.0087(7)
C25 0.0203(7) 0.0228(7) 0.0290(8) -0.0161(7) -0.0057(6) -0.0008(6)

loop_
_atom_type_symbol
_atom_type_description
_atom_type_scat_dispersion_real
_atom_type_scat_dispersion_imag
_atom_type_scat_source
C C 0.0181 0.0091 'International Tables Vol C Tables 4.2.6.8 and 6.1.1.4'
H H 0.0000 0.0000 'International Tables Vol C Tables 4.2.6.8 and 6.1.1.4'
N N 0.0311 0.0180 'International Tables Vol C Tables 4.2.6.8 and 6.1.1.4'
O O 0.0492 0.0322 'International Tables Vol C Tables 4.2.6.8 and 6.1.1.4'

loop_
_geom_angle_atom_site_label_1
_geom_angle_atom_site_label_2
_geom_angle_atom_site_label_3
_geom_angle
C1 N1 C2 120.51(11)
C1 N2 C9 128.41(11)
C1 N2 H2 115.8
C9 N2 H2 115.8
C1 N3 C19 123.16(11)
C1 N3 H3 118.4
C19 N3 H3 118.4
N1 C1 N3 117.44(12)
N1 C1 N2 123.48(12)
N3 C1 N2 119.08(12)
O1 C2 N1 127.03(12)
O1 C2 C3 118.99(11)
N1 C2 C3 113.98(11)
C8 C3 C4 119.40(12)
C8 C3 C2 119.44(12)
C4 C3 C2 121.16(11)
C5 C4 C3 120.46(12)
C5 C4 H4 119.8
C3 C4 H4 119.8
C6 C5 C4 119.91(13)
C6 C5 H5 120.0
C4 C5 H5 120.0
C7 C6 C5 119.94(13)
C7 C6 H6 120.0
C5 C6 H6 120.0
C6 C7 C8 120.29(13)
C6 C7 H7 119.9
C8 C7 H7 119.9
C7 C8 C3 119.98(13)
C7 C8 H8 120.0
C3 C8 H8 120.0
C14 C9 N2 121.58(12)
C14 C9 C10 120.71(12)
N2 C9 C10 117.62(11)
C15 C10 C9 123.62(12)
C15 C10 C11 118.40(12)
C9 C10 C11 117.97(12)
C18 C11 C12 121.52(12)
C18 C11 C10 119.01(12)
C12 C11 C10 119.47(12)
C13 C12 C11 120.89(12)
C13 C12 H12 119.6
C11 C12 H12 119.6
C12 C13 C14 120.12(13)
C12 C13 H13 119.9
C14 C13 H13 119.9
C9 C14 C13 120.82(13)
C9 C14 H14 119.6
C13 C14 H14 119.6
C16 C15 C10 120.69(13)
C16 C15 H15 119.7
C10 C15 H15 119.7
C15 C16 C17 120.99(13)
C15 C16 H16 119.5
C17 C16 H16 119.5
C18 C17 C16 119.89(13)
C18 C17 H17 120.1
C16 C17 H17 120.1
C17 C18 C11 121.02(13)
C17 C18 H18 119.5
C11 C18 H18 119.5
N3 C19 C20 114.63(11)
N3 C19 H19A 108.6
C20 C19 H19A 108.6
N3 C19 H19B 108.6
C20 C19 H19B 108.6
H19A C19 H19B 107.6
C25 C20 C21 118.32(13)
C25 C20 C19 118.42(12)
C21 C20 C19 123.26(12)
C22 C21 C20 120.58(13)
C22 C21 H21 119.7
C20 C21 H21 119.7
C23 C22 C21 120.66(14)
C23 C22 H22 119.7
C21 C22 H22 119.7
C22 C23 C24 119.30(14)
C22 C23 H23 120.4
C24 C23 H23 120.4
C25 C24 C23 120.09(13)
C25 C24 H24 120.0
C23 C24 H24 120.0
C24 C25 C20 121.05(13)
C24 C25 H25 119.5
C20 C25 H25 119.5

loop_
_geom_bond_atom_site_label_1
_geom_bond_atom_site_label_2
_geom_bond_distance
O1 C2 1.2513(16)
N1 C1 1.3352(17)
N1 C2 1.3570(17)
N2 C1 1.3470(17)
N2 C9 1.4239(17)
N2 H2 0.8800
N3 C1 1.3451(17)
N3 C19 1.4527(17)
N3 H3 0.8800
C2 C3 1.5028(19)
C3 C8 1.3911(19)
C3 C4 1.3929(19)
C4 C5 1.3873(19)
C4 H4 0.9500
C5 C6 1.387(2)
C5 H5 0.9500
C6 C7 1.385(2)
C6 H6 0.9500
C7 C8 1.391(2)
C7 H7 0.9500
C8 H8 0.9500
C9 C14 1.3656(19)
C9 C10 1.427(2)
C10 C15 1.4171(19)
C10 C11 1.4281(19)
C11 C18 1.414(2)
C11 C12 1.414(2)
C12 C13 1.361(2)
C12 H12 0.9500
C13 C14 1.4104(19)
C13 H13 0.9500
C14 H14 0.9500
C15 C16 1.365(2)
C15 H15 0.9500
C16 C17 1.404(2)
C16 H16 0.9500
C17 C18 1.366(2)
C17 H17 0.9500
C18 H18 0.9500
C19 C20 1.514(2)
C19 H19A 0.9900
C19 H19B 0.9900
C20 C25 1.3915(19)
C20 C21 1.392(2)
C21 C22 1.387(2)
C21 H21 0.9500
C22 C23 1.378(2)
C22 H22 0.9500
C23 C24 1.390(2)
C23 H23 0.9500
C24 C25 1.383(2)
C24 H24 0.9500
C25 H25 0.9500

loop_
_geom_torsion_atom_site_label_1
_geom_torsion_atom_site_label_2
_geom_torsion_atom_site_label_3
_geom_torsion_atom_site_label_4
_geom_torsion
C2 N1 C1 N3 176.95(11)
C2 N1 C1 N2 -3.16(19)
C19 N3 C1 N1 -1.53(19)
C19 N3 C1 N2 178.58(12)
C9 N2 C1 N1 172.23(12)
C9 N2 C1 N3 -7.9(2)
C1 N1 C2 O1 1.1(2)
C1 N1 C2 C3 -178.84(11)
O1 C2 C3 C8 -15.79(18)
N1 C2 C3 C8 164.18(12)
O1 C2 C3 C4 164.69(12)
N1 C2 C3 C4 -15.34(18)
C8 C3 C4 C5 0.0(2)
C2 C3 C4 C5 179.55(12)
C3 C4 C5 C6 -1.1(2)
C4 C5 C6 C7 1.4(2)
C5 C6 C7 C8 -0.6(2)
C6 C7 C8 C3 -0.4(2)
C4 C3 C8 C7 0.7(2)
C2 C3 C8 C7 -178.82(12)
C1 N2 C9 C14 -46.6(2)
C1 N2 C9 C10 136.95(14)
C14 C9 C10 C15 -178.62(12)
N2 C9 C10 C15 -2.13(19)
C14 C9 C10 C11 -0.11(19)
N2 C9 C10 C11 176.38(11)
C15 C10 C11 C18 0.15(18)
C9 C10 C11 C18 -178.44(12)
C15 C10 C11 C12 179.27(11)
C9 C10 C11 C12 0.68(18)
C18 C11 C12 C13 178.96(12)
C10 C11 C12 C13 -0.14(19)
C11 C12 C13 C14 -1.0(2)
N2 C9 C14 C13 -177.35(12)
C10 C9 C14 C13 -1.0(2)
C12 C13 C14 C9 1.6(2)
C9 C10 C15 C16 178.03(12)
C11 C10 C15 C16 -0.47(19)
C10 C15 C16 C17 0.4(2)
C15 C16 C17 C18 0.1(2)
C16 C17 C18 C11 -0.4(2)
C12 C11 C18 C17 -178.82(12)
C10 C11 C18 C17 0.29(19)
C1 N3 C19 C20 -107.86(14)
N3 C19 C20 C25 -170.79(11)
N3 C19 C20 C21 9.34(18)
C25 C20 C21 C22 0.08(19)
C19 C20 C21 C22 179.95(12)
C20 C21 C22 C23 -0.1(2)
C21 C22 C23 C24 0.0(2)
C22 C23 C24 C25 0.0(2)
C23 C24 C25 C20 0.0(2)
C21 C20 C25 C24 -0.07(19)
C19 C20 C25 C24 -179.95(12)
